data_2222904
loop_
_publ_author_name
'Gowda, B. Thimme'
'Svoboda, Ingrid'
'Foro, Sabine'
'Suchetan, P. A.'
'Fuess, Hartmut'

_publ_section_title
;
 2-Bromo-<i>N</i>-(4-bromophenyl)acetamide
;
_journal_coeditor_code TK2505
_journal_issue 8
_journal_name_full 'Acta Crystallographica Section E'
_journal_page_first o1955
_journal_paper_doi 10.1107/S1600536809028219
_journal_volume 65
_journal_year 2009
_chemical_formula_iupac 'C8 H7 Br2 N O'
_chemical_formula_moiety 'C8 H7 Br2 N O'
_chemical_formula_sum 'C8 H7 Br2 N O'
_chemical_formula_weight 292.97
_chemical_name_systematic
;
2-Bromo-<i>N</i>-(4-bromophenyl)acetamide
;
_space_group_IT_number 14
_symmetry_cell_setting monoclinic
_symmetry_space_group_name_Hall '-P 2yn'
_symmetry_space_group_name_H-M 'P 1 21/n 1'
_atom_sites_solution_hydrogens geom
_atom_sites_solution_primary direct
_atom_sites_solution_secondary difmap
_audit_creation_method SHELXL-97
_cell_angle_alpha 90
_cell_angle_beta 99.713(6)
_cell_angle_gamma 90
_cell_formula_units_Z 4
_cell_length_a 4.4987(3)
_cell_length_b 23.1520(10)
_cell_length_c 9.1098(5)
_cell_measurement_reflns_used 2250
_cell_measurement_temperature 303(2)
_cell_measurement_theta_max 27.8
_cell_measurement_theta_min 2.9
_cell_volume 935.22(9)
_computing_cell_refinement
;
CrysAlis RED (Oxford Diffraction, 2009)
;
_computing_data_collection
;
CrysAlis CCD (Oxford Diffraction, 2009)
;
_computing_data_reduction
;
CrysAlis RED (Oxford Diffraction, 2009)
;
_computing_molecular_graphics 'PLATON (Spek, 2009)'
_computing_publication_material 'SHELXL97 (Sheldrick, 2008)'
_computing_structure_refinement 'SHELXL97 (Sheldrick, 2008)'
_computing_structure_solution 'SHELXS97 (Sheldrick, 2008)'
_diffrn_ambient_temperature 303(2)
_diffrn_measured_fraction_theta_full 0.971
_diffrn_measured_fraction_theta_max 0.971
_diffrn_measurement_device_type
;
Oxford Diffraction Xcalibur diffractometer with a Sapphire CCD detector
;
_diffrn_measurement_method
;
Rotation method data acquisition using \w and \f
;
_diffrn_radiation_monochromator graphite
_diffrn_radiation_source 'fine-focus sealed tube'
_diffrn_radiation_type MoK\a
_diffrn_radiation_wavelength 0.71073
_diffrn_reflns_av_R_equivalents 0.023
_diffrn_reflns_av_sigmaI/netI 0.026
_diffrn_reflns_limit_h_max 4
_diffrn_reflns_limit_h_min -5
_diffrn_reflns_limit_k_max 27
_diffrn_reflns_limit_k_min -16
_diffrn_reflns_limit_l_max 9
_diffrn_reflns_limit_l_min -10
_diffrn_reflns_number 3065
_diffrn_reflns_theta_full 25.4
_diffrn_reflns_theta_max 25.4
_diffrn_reflns_theta_min 2.9
_diffrn_standards_decay_% 0
_exptl_absorpt_coefficient_mu 8.618
_exptl_absorpt_correction_T_max 0.299
_exptl_absorpt_correction_T_min 0.078
_exptl_absorpt_correction_type multi-scan
_exptl_absorpt_process_details '(CrysAlis RED; Oxford Diffraction, 2009)'
_exptl_crystal_colour colourless
_exptl_crystal_density_diffrn 2.081
_exptl_crystal_density_method 'not measured'
_exptl_crystal_description needle
_exptl_crystal_F_000 560
_exptl_crystal_size_max 0.50
_exptl_crystal_size_mid 0.20
_exptl_crystal_size_min 0.14
_refine_diff_density_max 0.73
_refine_diff_density_min -0.68
_refine_ls_extinction_method none
_refine_ls_goodness_of_fit_ref 0.99
_refine_ls_hydrogen_treatment constr
_refine_ls_matrix_type full
_refine_ls_number_parameters 109
_refine_ls_number_reflns 1661
_refine_ls_number_restraints 0
_refine_ls_restrained_S_all 0.99
_refine_ls_R_factor_all 0.059
_refine_ls_R_factor_gt 0.049
_refine_ls_shift/su_max 0.001
_refine_ls_shift/su_mean 0.000
_refine_ls_structure_factor_coef Fsqd
_refine_ls_weighting_details 'calc w=1/[\s^2^(Fo^2^)+(0.0581P)^2^+4.1384P] where P=(Fo^2^+2Fc^2^)/3'
_refine_ls_weighting_scheme calc
_refine_ls_wR_factor_gt 0.121
_refine_ls_wR_factor_ref 0.127
_reflns_number_gt 1415
_reflns_number_total 1661
_reflns_threshold_expression I>2\s(I)
_cod_data_source_file tk2505.cif
_cod_data_source_block I
_cod_original_sg_symbol_H-M 'P 21/n'
_cod_database_code 2222904
_cod_database_fobs_code 2222904

loop_
_symmetry_equiv_pos_as_xyz
'x, y, z'
'-x+1/2, y+1/2, -z+1/2'
'-x, -y, -z'
'x-1/2, -y-1/2, z-1/2'

loop_
_atom_site_type_symbol
_atom_site_label
_atom_site_fract_x
_atom_site_fract_y
_atom_site_fract_z
_atom_site_U_iso_or_equiv
_atom_site_adp_type
_atom_site_calc_flag
_atom_site_refinement_flags
_atom_site_occupancy
_atom_site_disorder_assembly
_atom_site_disorder_group
C C1 0.7460(14) 0.2109(3) 0.3871(6) 0.0489(15) Uani d . 1 . .
H H1A 0.6432 0.2287 0.4610 0.059 Uiso calc R 1 . .
H H1B 0.9218 0.1909 0.4395 0.059 Uiso calc R 1 . .
C C2 0.8475(13) 0.2577(3) 0.2905(6) 0.0400(13) Uani d . 1 . .
C C3 1.1568(13) 0.3474(2) 0.3295(6) 0.0388(12) Uani d . 1 . .
C C4 1.0573(14) 0.3743(3) 0.1927(6) 0.0445(14) Uani d . 1 . .
H H4 0.9070 0.3573 0.1236 0.053 Uiso calc R 1 . .
C C5 1.1831(16) 0.4263(3) 0.1603(7) 0.0535(16) Uani d . 1 . .
H H5 1.1158 0.4444 0.0697 0.064 Uiso calc R 1 . .
C C6 1.4056(14) 0.4510(3) 0.2609(7) 0.0473(15) Uani d . 1 . .
C C7 1.5067(15) 0.4251(3) 0.3949(7) 0.0538(16) Uani d . 1 . .
H H7 1.6576 0.4424 0.4631 0.065 Uiso calc R 1 . .
C C8 1.3832(14) 0.3731(3) 0.4283(7) 0.0476(14) Uani d . 1 . .
H H8 1.4542 0.3553 0.5189 0.057 Uiso calc R 1 . .
N N1 1.0306(11) 0.2954(2) 0.3747(5) 0.0397(11) Uani d . 1 . .
H H1N 1.0770 0.2870 0.4677 0.048 Uiso calc R 1 . .
O O1 0.7725(10) 0.26109(19) 0.1567(4) 0.0529(11) Uani d . 1 . .
Br Br1 0.48101(16) 0.15590(3) 0.27451(8) 0.0576(3) Uani d . 1 . .
Br Br2 1.5669(2) 0.52368(3) 0.21830(9) 0.0722(3) Uani d . 1 . .

loop_
_atom_site_aniso_label
_atom_site_aniso_U_11
_atom_site_aniso_U_22
_atom_site_aniso_U_33
_atom_site_aniso_U_12
_atom_site_aniso_U_13
_atom_site_aniso_U_23
C1 0.048(3) 0.063(4) 0.033(3) -0.015(3) 0.000(3) -0.002(3)
C2 0.038(3) 0.044(3) 0.038(3) 0.007(3) 0.007(2) -0.001(3)
C3 0.044(3) 0.037(3) 0.037(3) 0.004(2) 0.012(2) -0.005(2)
C4 0.053(4) 0.050(3) 0.029(3) 0.004(3) 0.004(3) 0.003(3)
C5 0.072(4) 0.048(4) 0.042(3) 0.007(3) 0.014(3) 0.006(3)
C6 0.058(4) 0.038(3) 0.053(4) -0.001(3) 0.027(3) -0.003(3)
C7 0.054(4) 0.057(4) 0.052(4) -0.012(3) 0.012(3) -0.008(3)
C8 0.048(3) 0.052(4) 0.041(3) -0.001(3) 0.003(3) 0.001(3)
N1 0.051(3) 0.039(2) 0.028(2) -0.001(2) 0.007(2) 0.006(2)
O1 0.072(3) 0.054(3) 0.030(2) -0.012(2) -0.001(2) -0.0005(19)
Br1 0.0632(5) 0.0541(4) 0.0528(4) -0.0127(3) 0.0024(3) -0.0073(3)
Br2 0.1010(7) 0.0456(4) 0.0785(6) -0.0099(4) 0.0392(5) -0.0006(3)

loop_
_atom_type_symbol
_atom_type_description
_atom_type_scat_dispersion_real
_atom_type_scat_dispersion_imag
_atom_type_scat_source
C C 0.0033 0.0016 'International Tables Vol C Tables 4.2.6.8 and 6.1.1.4'
H H 0.0000 0.0000 'International Tables Vol C Tables 4.2.6.8 and 6.1.1.4'
N N 0.0061 0.0033 'International Tables Vol C Tables 4.2.6.8 and 6.1.1.4'
O O 0.0106 0.0060 'International Tables Vol C Tables 4.2.6.8 and 6.1.1.4'
Br Br -0.2901 2.4595 'International Tables Vol C Tables 4.2.6.8 and 6.1.1.4'

loop_
_geom_angle_atom_site_label_1
_geom_angle_atom_site_label_2
_geom_angle_atom_site_label_3
_geom_angle_site_symmetry_1
_geom_angle_site_symmetry_3
_geom_angle
_geom_angle_publ_flag
C2 C1 Br1 . . 112.6(4) ?
C2 C1 H1A . . 109.1 ?
Br1 C1 H1A . . 109.1 ?
C2 C1 H1B . . 109.1 ?
Br1 C1 H1B . . 109.1 ?
H1A C1 H1B . . 107.8 ?
O1 C2 N1 . . 124.7(6) ?
O1 C2 C1 . . 124.9(5) ?
N1 C2 C1 . . 110.4(5) ?
C8 C3 C4 . . 118.8(6) ?
C8 C3 N1 . . 117.7(5) ?
C4 C3 N1 . . 123.5(5) ?
C5 C4 C3 . . 119.8(6) ?
C5 C4 H4 . . 120.1 ?
C3 C4 H4 . . 120.1 ?
C6 C5 C4 . . 120.2(6) ?
C6 C5 H5 . . 119.9 ?
C4 C5 H5 . . 119.9 ?
C5 C6 C7 . . 120.8(6) ?
C5 C6 Br2 . . 119.8(5) ?
C7 C6 Br2 . . 119.3(5) ?
C6 C7 C8 . . 119.6(6) ?
C6 C7 H7 . . 120.2 ?
C8 C7 H7 . . 120.2 ?
C3 C8 C7 . . 120.9(6) ?
C3 C8 H8 . . 119.6 ?
C7 C8 H8 . . 119.6 ?
C2 N1 C3 . . 128.3(5) ?
C2 N1 H1N . . 115.8 ?
C3 N1 H1N . . 115.8 ?

loop_
_geom_bond_atom_site_label_1
_geom_bond_atom_site_label_2
_geom_bond_site_symmetry_2
_geom_bond_distance
_geom_bond_publ_flag
C1 C2 . 1.513(8) ?
C1 Br1 . 1.919(6) ?
C1 H1A . 0.9700 ?
C1 H1B . 0.9700 ?
C2 O1 . 1.211(7) ?
C2 N1 . 1.349(7) ?
C3 C8 . 1.376(8) ?
C3 C4 . 1.398(8) ?
C3 N1 . 1.421(7) ?
C4 C5 . 1.382(9) ?
C4 H4 . 0.9300 ?
C5 C6 . 1.363(9) ?
C5 H5 . 0.9300 ?
C6 C7 . 1.367(9) ?
C6 Br2 . 1.898(6) ?
C7 C8 . 1.381(9) ?
C7 H7 . 0.9300 ?
C8 H8 . 0.9300 ?
N1 H1N . 0.8600 ?

loop_
_geom_hbond_atom_site_label_D
_geom_hbond_atom_site_label_H
_geom_hbond_atom_site_label_A
_geom_hbond_site_symmetry_A
_geom_hbond_distance_DH
_geom_hbond_distance_HA
_geom_hbond_distance_DA
_geom_hbond_angle_DHA
N1 H1N O1 4_666 0.86 2.11 2.925(6) 157

loop_
_geom_torsion_atom_site_label_1
_geom_torsion_atom_site_label_2
_geom_torsion_atom_site_label_3
_geom_torsion_atom_site_label_4
_geom_torsion_site_symmetry_1
_geom_torsion_site_symmetry_2
_geom_torsion_site_symmetry_3
_geom_torsion_site_symmetry_4
_geom_torsion
_geom_torsion_publ_flag
Br1 C1 C2 O1 . . . . 0.2(8) ?
Br1 C1 C2 N1 . . . . 179.5(4) ?
C8 C3 C4 C5 . . . . -1.2(9) ?
N1 C3 C4 C5 . . . . 177.0(5) ?
C3 C4 C5 C6 . . . . 0.6(9) ?
C4 C5 C6 C7 . . . . -0.3(10) ?
C4 C5 C6 Br2 . . . . -177.8(5) ?
C5 C6 C7 C8 . . . . 0.4(10) ?
Br2 C6 C7 C8 . . . . 178.0(5) ?
C4 C3 C8 C7 . . . . 1.3(9) ?
N1 C3 C8 C7 . . . . -176.9(6) ?
C6 C7 C8 C3 . . . . -0.9(10) ?
O1 C2 N1 C3 . . . . 4.1(9) ?
C1 C2 N1 C3 . . . . -175.1(5) ?
C8 C3 N1 C2 . . . . -167.5(6) ?
C4 C3 N1 C2 . . . . 14.3(9) ?

loop_
_cod_related_entry_id
_cod_related_entry_database
_cod_related_entry_code
1 ChemSpider 196063
